data_7244491
loop_
_publ_author_name
'Ou, Guang-Chuan'
'Chen, Hai-Yang'
'Wang, Qiong'
'Zhou, Qiang'
'Zeng, Fei'

_publ_section_title
;
 Structure and absolute configuration of liquid molecules based on
 adamantane derivative cocrystallization
;
_journal_issue 11
_journal_name_full 'RSC Advances'
_journal_page_first 6459
_journal_page_last 6462
_journal_paper_doi 10.1039/D1RA09284G
_journal_volume 12
_journal_year 2022
_chemical_formula_sum 'C68.83 H89.66 O10'
_chemical_formula_weight 1077.03
_space_group_crystal_system trigonal
_space_group_IT_number 163
_space_group_name_Hall '-P 3 2c'
_space_group_name_H-M_alt 'P -3 1 c'
_atom_sites_solution_hydrogens geom
_audit_creation_method SHELXL-2014/7
_audit_update_record
;
2021-12-06 deposited with the CCDC.	2022-01-31 downloaded from the CCDC.
;
_cell_angle_alpha 90
_cell_angle_beta 90
_cell_angle_gamma 120
_cell_formula_units_Z 6
_cell_length_a 24.169(7)
_cell_length_b 24.169(7)
_cell_length_c 18.917(8)
_cell_measurement_reflns_used 7445
_cell_measurement_temperature 296(2)
_cell_measurement_theta_max 21.75
_cell_measurement_theta_min 2.22
_cell_volume 9570(6)
_computing_cell_refinement 'Bruker SAINT'
_computing_data_collection 'Bruker APEX2'
_computing_data_reduction 'Bruker SAINT'
_computing_molecular_graphics 'Bruker SHELXTL'
_computing_publication_material 'Bruker SHELXTL'
_computing_structure_refinement 'SHELXL-2014/7 (Sheldrick, 2014)'
_computing_structure_solution 'SHELXS-97 (Sheldrick 2008)'
_diffrn_ambient_temperature 296(2)
_diffrn_measured_fraction_theta_full 0.999
_diffrn_measured_fraction_theta_max 0.997
_diffrn_measurement_device_type 'Bruker APEX-II CCD'
_diffrn_measurement_method '\f and \w scans'
_diffrn_radiation_type MoK\a
_diffrn_radiation_wavelength 0.71073
_diffrn_reflns_av_R_equivalents 0.0964
_diffrn_reflns_av_unetI/netI 0.0399
_diffrn_reflns_Laue_measured_fraction_full 0.999
_diffrn_reflns_Laue_measured_fraction_max 0.997
_diffrn_reflns_limit_h_max 29
_diffrn_reflns_limit_h_min -28
_diffrn_reflns_limit_k_max 29
_diffrn_reflns_limit_k_min -29
_diffrn_reflns_limit_l_max 22
_diffrn_reflns_limit_l_min -22
_diffrn_reflns_number 92494
_diffrn_reflns_point_group_measured_fraction_full 0.999
_diffrn_reflns_point_group_measured_fraction_max 0.997
_diffrn_reflns_theta_full 25.242
_diffrn_reflns_theta_max 25.371
_diffrn_reflns_theta_min 1.451
_exptl_absorpt_coefficient_mu 0.074
_exptl_absorpt_correction_type multi-scan
_exptl_crystal_colour colorless
_exptl_crystal_density_diffrn 1.121
_exptl_crystal_description prism
_exptl_crystal_F_000 3496
_exptl_crystal_size_max 0.360
_exptl_crystal_size_mid 0.220
_exptl_crystal_size_min 0.200
_exptl_transmission_factor_max 0.99
_exptl_transmission_factor_min 0.97
_refine_diff_density_max 0.246
_refine_diff_density_min -0.344
_refine_diff_density_rms 0.047
_refine_ls_extinction_coef 0.0008(3)
_refine_ls_extinction_expression Fc^*^=kFc[1+0.001xFc^2^\l^3^/sin(2\q)]^-1/4^
_refine_ls_extinction_method 'SHELXL-2014/7 (Sheldrick 2014'
_refine_ls_goodness_of_fit_ref 0.989
_refine_ls_hydrogen_treatment constr
_refine_ls_matrix_type full
_refine_ls_number_parameters 440
_refine_ls_number_reflns 5853
_refine_ls_number_restraints 550
_refine_ls_restrained_S_all 1.024
_refine_ls_R_factor_all 0.1444
_refine_ls_R_factor_gt 0.0713
_refine_ls_shift/su_max 0.001
_refine_ls_shift/su_mean 0.000
_refine_ls_structure_factor_coef Fsqd
_refine_ls_weighting_details 'w=1/[\s^2^(Fo^2^)+(0.1475P)^2^+3.0569P] where P=(Fo^2^+2Fc^2^)/3'
_refine_ls_weighting_scheme calc
_refine_ls_wR_factor_gt 0.2012
_refine_ls_wR_factor_ref 0.2676
_reflns_Friedel_coverage 0.000
_reflns_number_gt 2852
_reflns_number_total 5853
_reflns_threshold_expression 'I > 2\s(I)'
_cod_data_source_file d1ra09284g2.cif
_cod_data_source_block 2104086_org_0m_a_sq
_cod_original_cell_volume 9570(7)
_cod_database_code 7244491
_shelx_shelxl_version_number 2014/7
_shelx_space_group_comment
; 
The symmetry employed for this shelxl refinement is uniquely defined 
by the following loop, which should always be used as a source of 
symmetry information in preference to the above space-group names. 
They are only intended as comments. 
;
_shelx_estimated_absorpt_t_min 0.974
_shelx_estimated_absorpt_t_max 0.985

loop_
_space_group_symop_operation_xyz
'x, y, z'
'-y, x-y, z'
'-x+y, -x, z'
'-y, -x, -z+1/2'
'-x+y, y, -z+1/2'
'x, x-y, -z+1/2'
'-x, -y, -z'
'y, -x+y, -z'
'x-y, x, -z'
'y, x, z-1/2'
'x-y, -y, z-1/2'
'-x, -x+y, z-1/2'

loop_
_atom_site_label
_atom_site_type_symbol
_atom_site_fract_x
_atom_site_fract_y
_atom_site_fract_z
_atom_site_U_iso_or_equiv
_atom_site_adp_type
_atom_site_occupancy
_atom_site_site_symmetry_order
_atom_site_calc_flag
_atom_site_refinement_flags_posn
_atom_site_refinement_flags_adp
_atom_site_refinement_flags_occupancy
_atom_site_disorder_assembly
_atom_site_disorder_group
C1_1 C 0.46572(14) 0.84524(15) 0.37406(15) 0.0532(8) Uani 1 1 d . U . . .
C2_1 C 0.43665(15) 0.77955(15) 0.37024(16) 0.0596(8) Uani 1 1 d . U . . .
H2_1 H 0.4151 0.7597 0.3289 0.072 Uiso 1 1 calc R U . . .
C3_1 C 0.43766(16) 0.74104(16) 0.42469(18) 0.0658(9) Uani 1 1 d . U . . .
H3_1 H 0.4174 0.6969 0.4193 0.079 Uiso 1 1 calc R U . . .
C4_1 C 0.46906(16) 0.76939(17) 0.48634(18) 0.0663(9) Uani 1 1 d . U . . .
C5_1 C 0.49985(15) 0.83541(16) 0.49293(16) 0.0623(8) Uani 1 1 d . U . . .
H5_1 H 0.5212 0.8547 0.5346 0.075 Uiso 1 1 calc R U . . .
C6_1 C 0.49895(15) 0.87261(15) 0.43806(16) 0.0571(8) Uani 1 1 d . U . . .
C7_1 C 0.46457(14) 0.88636(14) 0.31268(15) 0.0519(7) Uani 1 1 d . U . . .
C8_1 C 0.39578(15) 0.92905(15) 0.21487(15) 0.0562(8) Uani 1 1 d . U . . .
H8A_1 H 0.3520 0.9024 0.2304 0.067 Uiso 1 1 calc R U . . .
H8B_1 H 0.3960 0.9561 0.1768 0.067 Uiso 1 1 calc R U . . .
C9_1 C 0.43658(14) 0.97127(14) 0.27699(15) 0.0539(8) Uani 1 1 d . U . . .
C10_1 C 0.41070(15) 1.01443(15) 0.30183(15) 0.0572(8) Uani 1 1 d . U . . .
C11_1 C 0.44730(17) 1.08083(17) 0.30041(17) 0.0670(9) Uani 1 1 d . U . . .
H11_1 H 0.4893 1.0992 0.2848 0.080 Uiso 1 1 calc R U . . .
C12_1 C 0.42503(19) 1.12134(18) 0.32088(19) 0.0736(10) Uani 1 1 d . U . . .
H12_1 H 0.4518 1.1654 0.3199 0.088 Uiso 1 1 calc R U . . .
C13_1 C 0.3634(2) 1.09528(19) 0.3424(2) 0.0775(10) Uani 1 1 d . U . . .
C14_1 C 0.32499(18) 1.03003(18) 0.3470(2) 0.0751(10) Uani 1 1 d . U . . .
H14_1 H 0.2833 1.0126 0.3633 0.090 Uiso 1 1 calc R U . . .
C15_1 C 0.34803(16) 0.99004(17) 0.32748(17) 0.0639(8) Uani 1 1 d . U . . .
C16_1 C 0.4399(2) 0.66983(19) 0.5437(2) 0.0969(13) Uani 1 1 d . U . . .
H16A_1 H 0.4579 0.6548 0.5079 0.116 Uiso 1 1 calc R U . . .
H16B_1 H 0.3952 0.6535 0.5326 0.116 Uiso 1 1 calc R U . . .
C17_1 C 0.4461(3) 0.6468(2) 0.6150(3) 0.135(2) Uani 1 1 d . U . . .
H17A_1 H 0.4251 0.6010 0.6149 0.202 Uiso 1 1 calc R U . . .
H17B_1 H 0.4266 0.6605 0.6499 0.202 Uiso 1 1 calc R U . . .
H17C_1 H 0.4905 0.6641 0.6261 0.202 Uiso 1 1 calc R U . . .
C18_1 C 0.56742(16) 0.96910(15) 0.50391(18) 0.0674(9) Uani 1 1 d . U . . .
H18A_1 H 0.5965 0.9536 0.5149 0.081 Uiso 1 1 calc R U . . .
H18B_1 H 0.5396 0.9611 0.5442 0.081 Uiso 1 1 calc R U . . .
C19_1 C 0.60410(19) 1.03920(17) 0.4873(2) 0.0831(11) Uani 1 1 d . U . . .
H19A_1 H 0.6303 1.0462 0.4464 0.125 Uiso 1 1 calc R U . . .
H19B_1 H 0.6307 1.0620 0.5268 0.125 Uiso 1 1 calc R U . . .
H19C_1 H 0.5748 1.0542 0.4781 0.125 Uiso 1 1 calc R U . . .
C20_1 C 0.43685(15) 0.92842(15) 0.33728(15) 0.0566(8) Uani 1 1 d . U . . .
H20A_1 H 0.4621 0.9551 0.3764 0.068 Uiso 1 1 calc R U . . .
H20B_1 H 0.3935 0.9013 0.3541 0.068 Uiso 1 1 calc R U . . .
C21_1 C 0.42273(10) 0.8455(2) 0.2500 0.0556(11) Uani 1 2 d S TU P . .
H21A_1 H 0.4388 0.8181 0.2335 0.067 Uiso 0.5 1 calc R U P . .
H21B_1 H 0.3793 0.8181 0.2666 0.067 Uiso 0.5 1 calc R U P . .
C22_1 C 0.50573(10) 1.0115(2) 0.2500 0.0572(11) Uani 1 2 d S TU P . .
H22A_1 H 0.5066 1.0388 0.2120 0.069 Uiso 0.5 1 calc R U P . .
H22B_1 H 0.5322 1.0388 0.2880 0.069 Uiso 0.5 1 calc R U P . .
C23_1 C 0.3720(3) 1.1985(2) 0.3573(3) 0.1191(16) Uani 1 1 d . U . . .
H23A_1 H 0.3939 1.2109 0.3122 0.143 Uiso 1 1 calc R U . . .
H23B_1 H 0.4038 1.2152 0.3946 0.143 Uiso 1 1 calc R U . . .
C24_1 C 0.3282(3) 1.2250(3) 0.3643(5) 0.187(3) Uani 1 1 d . U . . .
H24A_1 H 0.3497 1.2686 0.3485 0.280 Uiso 1 1 calc R U . . .
H24B_1 H 0.3160 1.2231 0.4129 0.280 Uiso 1 1 calc R U . . .
H24C_1 H 0.2908 1.2003 0.3359 0.280 Uiso 1 1 calc R U . . .
C25_1 C 0.2484(2) 0.8956(2) 0.3560(4) 0.1259(18) Uani 1 1 d . U . . .
H25A_1 H 0.2221 0.9029 0.3229 0.151 Uiso 1 1 calc R U . . .
H25B_1 H 0.2458 0.9120 0.4020 0.151 Uiso 1 1 calc R U . . .
C26_1 C 0.2272(3) 0.8252(3) 0.3603(5) 0.210(4) Uani 1 1 d . U . . .
H26A_1 H 0.2412 0.8128 0.3189 0.315 Uiso 1 1 calc R U . . .
H26B_1 H 0.1814 0.8008 0.3633 0.315 Uiso 1 1 calc R U . . .
H26C_1 H 0.2454 0.8174 0.4016 0.315 Uiso 1 1 calc R U . . .
O1_1 O 0.47310(13) 0.73783(12) 0.54490(13) 0.0860(8) Uani 1 1 d . U . . .
O2_1 O 0.53070(11) 0.93785(10) 0.44251(11) 0.0687(7) Uani 1 1 d . U . . .
O3_1 O 0.33480(14) 1.13006(14) 0.36215(18) 0.1067(10) Uani 1 1 d . U . . .
O4_1 O 0.31145(11) 0.92469(11) 0.33267(14) 0.0767(7) Uani 1 1 d . U . . .
C1_2 C 0.0535(6) 0.7359(7) 0.4013(8) 0.158(5) Uani 0.415(5) 1 d D U P A -1
H1A_2 H 0.0410 0.7203 0.3539 0.237 Uiso 0.415(5) 1 calc R U P A -1
H1B_2 H 0.0188 0.7110 0.4330 0.237 Uiso 0.415(5) 1 calc R U P A -1
H1C_2 H 0.0900 0.7324 0.4146 0.237 Uiso 0.415(5) 1 calc R U P A -1
C2_2 C 0.0707(4) 0.8061(4) 0.4049(6) 0.123(3) Uani 0.415(5) 1 d DG U P A -1
C3_2 C 0.1113(5) 0.8463(4) 0.4572(5) 0.130(3) Uani 0.415(5) 1 d DG U P A -1
H3_2 H 0.1283 0.8307 0.4905 0.155 Uiso 0.415(5) 1 calc R U P A -1
C4_2 C 0.1263(5) 0.9098(4) 0.4598(5) 0.133(3) Uani 0.415(5) 1 d DG U P A -1
H4_2 H 0.1534 0.9366 0.4949 0.160 Uiso 0.415(5) 1 calc R U P A -1
C5_2 C 0.1007(4) 0.9331(4) 0.4101(4) 0.132(3) Uani 0.415(5) 1 d DG U P A -1
C6_2 C 0.0601(5) 0.8930(4) 0.3578(5) 0.131(3) Uani 0.415(5) 1 d DG U P A -1
H6_2 H 0.0430 0.9086 0.3246 0.157 Uiso 0.415(5) 1 calc R U P A -1
C7_2 C 0.0451(5) 0.8295(4) 0.3552(5) 0.128(3) Uani 0.415(5) 1 d DG U P A -1
H7_2 H 0.0180 0.8026 0.3202 0.153 Uiso 0.415(5) 1 calc R U P A -1
C8_2 C 0.1176(5) 1.0031(7) 0.4123(6) 0.151(3) Uani 0.415(5) 1 d D U P A -1
H8_2 H 0.1559 1.0290 0.4409 0.182 Uiso 0.415(5) 1 calc R U P A -1
C9_2 C 0.0613(6) 1.0047(7) 0.4413(7) 0.123(4) Uani 0.415(5) 1 d D U P A -1
H9A_2 H 0.0539 1.0340 0.4144 0.185 Uiso 0.415(5) 1 calc R U P A -1
H9B_2 H 0.0693 1.0183 0.4898 0.185 Uiso 0.415(5) 1 calc R U P A -1
H9C_2 H 0.0244 0.9627 0.4386 0.185 Uiso 0.415(5) 1 calc R U P A -1
C10_2 C 0.1287(6) 1.0243(10) 0.3340(8) 0.170(4) Uani 0.415(5) 1 d D U P A -1
H10A_2 H 0.1468 1.0702 0.3302 0.203 Uiso 0.415(5) 1 calc R U P A -1
H10B_2 H 0.1574 1.0124 0.3115 0.203 Uiso 0.415(5) 1 calc R U P A -1
O1_2 O 0.0650(4) 0.9903(5) 0.3015(6) 0.141(3) Uani 0.415(5) 1 d D U P A -1
H1_2 H 0.0676 1.0002 0.2597 0.212 Uiso 0.415(5) 1 calc R U P A -1
C1_3 C 0.0673(6) 0.7540(5) 0.4523(6) 0.140(3) Uani 0.585(5) 1 d . U P A -2
H1A_3 H 0.0769 0.7339 0.4142 0.210 Uiso 0.585(5) 1 calc R U P A -2
H1B_3 H 0.0232 0.7280 0.4654 0.210 Uiso 0.585(5) 1 calc R U P A -2
H1C_3 H 0.0939 0.7588 0.4922 0.210 Uiso 0.585(5) 1 calc R U P A -2
C2_3 C 0.0795(4) 0.8184(3) 0.4290(4) 0.121(2) Uani 0.585(5) 1 d G U P A -2
C3_3 C 0.1044(4) 0.8706(4) 0.4744(3) 0.133(3) Uani 0.585(5) 1 d G U P A -2
H3_3 H 0.1159 0.8667 0.5203 0.159 Uiso 0.585(5) 1 calc R U P A -2
C4_3 C 0.1123(4) 0.9287(3) 0.4512(4) 0.134(3) Uani 0.585(5) 1 d G U P A -2
H4_3 H 0.1290 0.9637 0.4816 0.161 Uiso 0.585(5) 1 calc R U P A -2
C5_3 C 0.0952(4) 0.9346(3) 0.3827(5) 0.129(2) Uani 0.585(5) 1 d G U P A -2
C6_3 C 0.0702(4) 0.8824(4) 0.3373(4) 0.139(3) Uani 0.585(5) 1 d G U P A -2
H6_3 H 0.0587 0.8863 0.2914 0.167 Uiso 0.585(5) 1 calc R U P A -2
C7_3 C 0.0623(4) 0.8243(3) 0.3605(4) 0.125(2) Uani 0.585(5) 1 d G U P A -2
H7_3 H 0.0456 0.7894 0.3301 0.150 Uiso 0.585(5) 1 calc R U P A -2
C8_3 C 0.1012(6) 1.0000(6) 0.3707(8) 0.146(3) Uani 0.585(5) 1 d . U P A -2
H8_3 H 0.1088 1.0139 0.4202 0.175 Uiso 0.585(5) 1 calc R U P A -2
O1_3 O 0.1663(4) 1.0471(4) 0.3438(6) 0.187(3) Uani 0.585(5) 1 d . U P A -2
H1_3 H 0.1932 1.0526 0.3737 0.281 Uiso 0.585(5) 1 calc R U P A -2
C10_3 C 0.0475(6) 0.9980(6) 0.3641(9) 0.163(4) Uani 0.585(5) 1 d . U P A -2
H10A_3 H 0.0488 1.0223 0.3234 0.196 Uiso 0.585(5) 1 calc R U P A -2
H10B_3 H 0.0394 1.0157 0.4056 0.196 Uiso 0.585(5) 1 calc R U P A -2
H10C_3 H 0.0141 0.9544 0.3584 0.196 Uiso 0.585(5) 1 calc R U P A -2

loop_
_atom_site_aniso_label
_atom_site_aniso_U_11
_atom_site_aniso_U_22
_atom_site_aniso_U_33
_atom_site_aniso_U_23
_atom_site_aniso_U_13
_atom_site_aniso_U_12
C1_1 0.0540(17) 0.0608(19) 0.0480(17) -0.0010(14) -0.0005(13) 0.0311(15)
C2_1 0.0609(19) 0.063(2) 0.0542(18) -0.0017(15) -0.0049(14) 0.0307(16)
C3_1 0.071(2) 0.0603(19) 0.064(2) 0.0028(16) -0.0038(16) 0.0317(17)
C4_1 0.069(2) 0.070(2) 0.060(2) 0.0096(16) -0.0037(16) 0.0355(17)
C5_1 0.064(2) 0.066(2) 0.0535(18) -0.0001(16) -0.0077(15) 0.0295(17)
C6_1 0.0610(18) 0.0575(19) 0.0554(18) -0.0007(14) -0.0035(14) 0.0315(16)
C7_1 0.0509(17) 0.0586(18) 0.0465(16) -0.0005(13) 0.0003(13) 0.0277(14)
C8_1 0.0568(18) 0.0639(19) 0.0497(17) 0.0021(14) -0.0009(14) 0.0315(16)
C9_1 0.0558(17) 0.0603(18) 0.0491(16) -0.0012(13) 0.0017(13) 0.0317(15)
C10_1 0.0633(19) 0.0629(19) 0.0506(16) 0.0009(14) -0.0011(14) 0.0354(16)
C11_1 0.069(2) 0.071(2) 0.065(2) 0.0026(16) 0.0002(16) 0.0387(18)
C12_1 0.086(2) 0.067(2) 0.079(2) -0.0015(18) -0.0008(19) 0.047(2)
C13_1 0.087(2) 0.078(2) 0.090(2) -0.0051(19) 0.000(2) 0.058(2)
C14_1 0.075(2) 0.080(2) 0.084(2) -0.0019(19) 0.0037(18) 0.050(2)
C15_1 0.067(2) 0.067(2) 0.0634(19) 0.0004(16) 0.0013(16) 0.0381(17)
C16_1 0.121(3) 0.070(2) 0.089(3) 0.018(2) -0.013(2) 0.039(2)
C17_1 0.173(5) 0.092(3) 0.112(4) 0.032(3) -0.028(3) 0.046(3)
C18_1 0.068(2) 0.069(2) 0.061(2) -0.0092(16) -0.0075(16) 0.0315(18)
C19_1 0.086(3) 0.075(3) 0.078(3) -0.013(2) -0.005(2) 0.033(2)
C20_1 0.0605(18) 0.0628(18) 0.0494(17) -0.0034(14) -0.0007(14) 0.0331(15)
C21_1 0.0574(19) 0.060(3) 0.050(2) 0.000 0.0015(17) 0.0300(13)
C22_1 0.0583(19) 0.059(3) 0.055(2) 0.000 0.0001(17) 0.0294(13)
C23_1 0.132(4) 0.087(3) 0.161(4) -0.008(3) 0.012(3) 0.071(3)
C24_1 0.186(6) 0.119(4) 0.299(9) 0.003(5) 0.050(6) 0.109(5)
C25_1 0.081(3) 0.086(3) 0.213(5) 0.031(3) 0.048(3) 0.044(2)
C26_1 0.119(4) 0.094(4) 0.401(11) 0.051(5) 0.112(6) 0.042(3)
O1_1 0.1005(19) 0.0702(16) 0.0782(16) 0.0135(13) -0.0210(13) 0.0359(14)
O2_1 0.0848(16) 0.0621(14) 0.0554(13) -0.0050(11) -0.0153(11) 0.0339(12)
O3_1 0.107(2) 0.0884(19) 0.150(3) -0.0084(18) 0.0114(18) 0.0684(17)
O4_1 0.0636(15) 0.0699(16) 0.0991(18) 0.0051(13) 0.0173(13) 0.0352(13)
C1_2 0.131(9) 0.132(9) 0.210(11) 0.038(9) 0.004(9) 0.065(7)
C2_2 0.105(4) 0.116(4) 0.166(5) 0.039(4) 0.018(4) 0.069(4)
C3_2 0.125(5) 0.130(5) 0.153(5) 0.032(5) 0.029(4) 0.078(4)
C4_2 0.123(5) 0.132(5) 0.157(5) 0.019(4) 0.023(4) 0.073(4)
C5_2 0.117(4) 0.130(4) 0.166(5) 0.024(4) 0.008(4) 0.074(3)
C6_2 0.114(5) 0.117(5) 0.170(5) 0.027(5) -0.003(5) 0.064(4)
C7_2 0.109(5) 0.113(4) 0.175(5) 0.037(4) 0.001(4) 0.067(4)
C8_2 0.126(5) 0.148(4) 0.191(6) 0.016(5) -0.005(5) 0.076(4)
C9_2 0.127(7) 0.138(7) 0.145(8) -0.019(7) -0.010(7) 0.097(6)
C10_2 0.133(7) 0.161(6) 0.215(7) 0.029(6) -0.011(7) 0.073(6)
O1_2 0.116(6) 0.131(6) 0.188(8) 0.037(7) 0.000(6) 0.069(5)
C1_3 0.137(7) 0.130(7) 0.152(8) 0.050(6) 0.010(6) 0.066(6)
C2_3 0.101(4) 0.119(4) 0.157(5) 0.042(4) 0.017(4) 0.066(3)
C3_3 0.131(4) 0.124(5) 0.153(5) 0.023(4) 0.025(4) 0.071(4)
C4_3 0.132(4) 0.131(4) 0.163(5) 0.016(4) 0.018(4) 0.082(4)
C5_3 0.109(4) 0.129(4) 0.172(5) 0.032(4) 0.002(4) 0.076(3)
C6_3 0.115(4) 0.125(4) 0.174(5) 0.037(4) -0.009(4) 0.058(4)
C7_3 0.101(4) 0.116(4) 0.171(5) 0.038(4) -0.008(4) 0.064(4)
C8_3 0.117(5) 0.148(4) 0.190(6) 0.047(5) -0.018(4) 0.080(4)
O1_3 0.112(5) 0.132(6) 0.266(8) 0.016(6) -0.052(5) 0.022(5)
C10_3 0.134(6) 0.148(6) 0.223(9) 0.024(8) 0.030(7) 0.083(5)

loop_
_atom_type_symbol
_atom_type_description
_atom_type_scat_dispersion_real
_atom_type_scat_dispersion_imag
_atom_type_scat_source
C C 0.0033 0.0016 'International Tables Vol C Tables 4.2.6.8 and 6.1.1.4'
H H 0.0000 0.0000 'International Tables Vol C Tables 4.2.6.8 and 6.1.1.4'
O O 0.0106 0.0060 'International Tables Vol C Tables 4.2.6.8 and 6.1.1.4'

loop_
_geom_angle_atom_site_label_1
_geom_angle_atom_site_label_2
_geom_angle_atom_site_label_3
_geom_angle
_geom_angle_site_symmetry_1
_geom_angle_site_symmetry_3
_geom_angle_publ_flag
C2_1 C1_1 C6_1 115.1(3) . . ?
C2_1 C1_1 C7_1 122.7(3) . . ?
C6_1 C1_1 C7_1 122.1(3) . . ?
C1_1 C2_1 C3_1 124.0(3) . . ?
C4_1 C3_1 C2_1 118.9(3) . . ?
C3_1 C4_1 O1_1 125.6(3) . . ?
C3_1 C4_1 C5_1 119.6(3) . . ?
O1_1 C4_1 C5_1 114.8(3) . . ?
C6_1 C5_1 C4_1 120.5(3) . . ?
O2_1 C6_1 C5_1 121.5(3) . . ?
O2_1 C6_1 C1_1 116.7(3) . . ?
C5_1 C6_1 C1_1 121.8(3) . . ?
C1_1 C7_1 C20_1 110.6(2) . . ?
C1_1 C7_1 C8_1 109.0(2) . 5 ?
C20_1 C7_1 C8_1 109.8(2) . 5 ?
C1_1 C7_1 C21_1 112.5(3) . . ?
C20_1 C7_1 C21_1 106.9(2) . . ?
C8_1 C7_1 C21_1 108.0(2) 5 . ?
C7_1 C8_1 C9_1 111.1(2) 5 . ?
C10_1 C9_1 C22_1 110.8(3) . . ?
C10_1 C9_1 C20_1 111.7(2) . . ?
C22_1 C9_1 C20_1 107.5(2) . . ?
C10_1 C9_1 C8_1 109.8(2) . . ?
C22_1 C9_1 C8_1 107.3(2) . . ?
C20_1 C9_1 C8_1 109.5(2) . . ?
C11_1 C10_1 C15_1 114.8(3) . . ?
C11_1 C10_1 C9_1 122.5(3) . . ?
C15_1 C10_1 C9_1 122.7(3) . . ?
C12_1 C11_1 C10_1 124.1(3) . . ?
C13_1 C12_1 C11_1 118.6(3) . . ?
C12_1 C13_1 C14_1 120.4(3) . . ?
C12_1 C13_1 O3_1 124.5(3) . . ?
C14_1 C13_1 O3_1 115.1(3) . . ?
C13_1 C14_1 C15_1 120.5(4) . . ?
O4_1 C15_1 C14_1 122.1(3) . . ?
O4_1 C15_1 C10_1 116.4(3) . . ?
C14_1 C15_1 C10_1 121.5(3) . . ?
O1_1 C16_1 C17_1 108.2(4) . . ?
O2_1 C18_1 C19_1 106.7(3) . . ?
C7_1 C20_1 C9_1 111.6(2) . . ?
C7_1 C21_1 C7_1 113.0(3) 5 . ?
C9_1 C22_1 C9_1 113.8(3) 5 . ?
O3_1 C23_1 C24_1 108.6(4) . . ?
O4_1 C25_1 C26_1 104.8(4) . . ?
C4_1 O1_1 C16_1 118.2(3) . . ?
C6_1 O2_1 C18_1 120.1(2) . . ?
C13_1 O3_1 C23_1 117.9(3) . . ?
C15_1 O4_1 C25_1 121.0(3) . . ?
C3_2 C2_2 C7_2 120.0 . . ?
C3_2 C2_2 C1_2 120.7(4) . . ?
C7_2 C2_2 C1_2 119.3(4) . . ?
C2_2 C3_2 C4_2 120.0 . . ?
C3_2 C4_2 C5_2 120.0 . . ?
C6_2 C5_2 C4_2 120.0 . . ?
C6_2 C5_2 C8_2 119.7(4) . . ?
C4_2 C5_2 C8_2 120.3(4) . . ?
C7_2 C6_2 C5_2 120.0 . . ?
C6_2 C7_2 C2_2 120.0 . . ?
C9_2 C8_2 C5_2 107.2(9) . . ?
C9_2 C8_2 C10_2 110.9(12) . . ?
C5_2 C8_2 C10_2 104.3(11) . . ?
O1_2 C10_2 C8_2 104.8(9) . . ?
C3_3 C2_3 C7_3 120.0 . . ?
C3_3 C2_3 C1_3 122.2(7) . . ?
C7_3 C2_3 C1_3 117.8(7) . . ?
C2_3 C3_3 C4_3 120.0 . . ?
C5_3 C4_3 C3_3 120.0 . . ?
C4_3 C5_3 C6_3 120.0 . . ?
C4_3 C5_3 C8_3 111.4(8) . . ?
C6_3 C5_3 C8_3 128.3(7) . . ?
C5_3 C6_3 C7_3 120.0 . . ?
C6_3 C7_3 C2_3 120.0 . . ?
C10_3 C8_3 O1_3 131.0(11) . . ?
C10_3 C8_3 C5_3 113.8(11) . . ?
O1_3 C8_3 C5_3 110.9(9) . . ?

loop_
_geom_bond_atom_site_label_1
_geom_bond_atom_site_label_2
_geom_bond_distance
_geom_bond_site_symmetry_2
_geom_bond_publ_flag
C1_1 C2_1 1.380(4) . ?
C1_1 C6_1 1.420(4) . ?
C1_1 C7_1 1.538(4) . ?
C2_1 C3_1 1.397(4) . ?
C3_1 C4_1 1.373(5) . ?
C4_1 O1_1 1.376(4) . ?
C4_1 C5_1 1.388(5) . ?
C5_1 C6_1 1.380(4) . ?
C6_1 O2_1 1.368(4) . ?
C7_1 C20_1 1.542(4) . ?
C7_1 C8_1 1.543(4) 5 ?
C7_1 C21_1 1.551(4) . ?
C8_1 C7_1 1.543(4) 5 ?
C8_1 C9_1 1.545(4) . ?
C9_1 C10_1 1.534(4) . ?
C9_1 C22_1 1.541(4) . ?
C9_1 C20_1 1.543(4) . ?
C10_1 C11_1 1.393(5) . ?
C10_1 C15_1 1.409(4) . ?
C11_1 C12_1 1.387(5) . ?
C12_1 C13_1 1.357(5) . ?
C13_1 C14_1 1.376(5) . ?
C13_1 O3_1 1.381(4) . ?
C14_1 C15_1 1.385(5) . ?
C15_1 O4_1 1.375(4) . ?
C16_1 O1_1 1.424(5) . ?
C16_1 C17_1 1.495(6) . ?
C18_1 O2_1 1.427(4) . ?
C18_1 C19_1 1.501(5) . ?
C21_1 C7_1 1.551(4) 5 ?
C22_1 C9_1 1.541(4) 5 ?
C23_1 O3_1 1.438(5) . ?
C23_1 C24_1 1.490(7) . ?
C25_1 O4_1 1.393(4) . ?
C25_1 C26_1 1.514(7) . ?
C1_2 C2_2 1.535(13) . ?
C2_2 C3_2 1.3900 . ?
C2_2 C7_2 1.3900 . ?
C3_2 C4_2 1.3900 . ?
C4_2 C5_2 1.3900 . ?
C5_2 C6_2 1.3900 . ?
C5_2 C8_2 1.530(13) . ?
C6_2 C7_2 1.3900 . ?
C8_2 C9_2 1.484(9) . ?
C8_2 C10_2 1.545(10) . ?
C10_2 O1_2 1.471(10) . ?
C1_3 C2_3 1.500(11) . ?
C2_3 C3_3 1.3900 . ?
C2_3 C7_3 1.3900 . ?
C3_3 C4_3 1.3900 . ?
C4_3 C5_3 1.3900 . ?
C5_3 C6_3 1.3900 . ?
C5_3 C8_3 1.529(12) . ?
C6_3 C7_3 1.3900 . ?
C8_3 C10_3 1.280(13) . ?
C8_3 O1_3 1.498(14) . ?

loop_
_geom_torsion_atom_site_label_1
_geom_torsion_atom_site_label_2
_geom_torsion_atom_site_label_3
_geom_torsion_atom_site_label_4
_geom_torsion
_geom_torsion_site_symmetry_1
_geom_torsion_site_symmetry_2
_geom_torsion_site_symmetry_3
_geom_torsion_site_symmetry_4
_geom_torsion_publ_flag
C6_1 C1_1 C2_1 C3_1 1.2(5) . . . . ?
C7_1 C1_1 C2_1 C3_1 179.1(3) . . . . ?
C1_1 C2_1 C3_1 C4_1 0.3(5) . . . . ?
C2_1 C3_1 C4_1 O1_1 178.6(3) . . . . ?
C2_1 C3_1 C4_1 C5_1 -1.0(5) . . . . ?
C3_1 C4_1 C5_1 C6_1 0.2(5) . . . . ?
O1_1 C4_1 C5_1 C6_1 -179.5(3) . . . . ?
C4_1 C5_1 C6_1 O2_1 -177.8(3) . . . . ?
C4_1 C5_1 C6_1 C1_1 1.5(5) . . . . ?
C2_1 C1_1 C6_1 O2_1 177.2(3) . . . . ?
C7_1 C1_1 C6_1 O2_1 -0.6(4) . . . . ?
C2_1 C1_1 C6_1 C5_1 -2.1(4) . . . . ?
C7_1 C1_1 C6_1 C5_1 -179.9(3) . . . . ?
C2_1 C1_1 C7_1 C20_1 124.4(3) . . . . ?
C6_1 C1_1 C7_1 C20_1 -58.0(4) . . . . ?
C2_1 C1_1 C7_1 C8_1 -114.8(3) . . . 5 ?
C6_1 C1_1 C7_1 C8_1 62.8(3) . . . 5 ?
C2_1 C1_1 C7_1 C21_1 4.9(4) . . . . ?
C6_1 C1_1 C7_1 C21_1 -177.5(2) . . . . ?
C7_1 C8_1 C9_1 C10_1 178.4(2) 5 . . . ?
C7_1 C8_1 C9_1 C22_1 57.9(3) 5 . . . ?
C7_1 C8_1 C9_1 C20_1 -58.5(3) 5 . . . ?
C22_1 C9_1 C10_1 C11_1 -1.2(4) . . . . ?
C20_1 C9_1 C10_1 C11_1 118.6(3) . . . . ?
C8_1 C9_1 C10_1 C11_1 -119.6(3) . . . . ?
C22_1 C9_1 C10_1 C15_1 178.4(2) . . . . ?
C20_1 C9_1 C10_1 C15_1 -61.7(4) . . . . ?
C8_1 C9_1 C10_1 C15_1 60.1(4) . . . . ?
C15_1 C10_1 C11_1 C12_1 -1.3(5) . . . . ?
C9_1 C10_1 C11_1 C12_1 178.4(3) . . . . ?
C10_1 C11_1 C12_1 C13_1 -1.4(5) . . . . ?
C11_1 C12_1 C13_1 C14_1 3.1(6) . . . . ?
C11_1 C12_1 C13_1 O3_1 -178.1(3) . . . . ?
C12_1 C13_1 C14_1 C15_1 -2.1(6) . . . . ?
O3_1 C13_1 C14_1 C15_1 178.9(3) . . . . ?
C13_1 C14_1 C15_1 O4_1 178.7(3) . . . . ?
C13_1 C14_1 C15_1 C10_1 -0.7(5) . . . . ?
C11_1 C10_1 C15_1 O4_1 -177.1(3) . . . . ?
C9_1 C10_1 C15_1 O4_1 3.2(4) . . . . ?
C11_1 C10_1 C15_1 C14_1 2.3(5) . . . . ?
C9_1 C10_1 C15_1 C14_1 -177.4(3) . . . . ?
C1_1 C7_1 C20_1 C9_1 178.7(2) . . . . ?
C8_1 C7_1 C20_1 C9_1 58.4(3) 5 . . . ?
C21_1 C7_1 C20_1 C9_1 -58.5(3) . . . . ?
C10_1 C9_1 C20_1 C7_1 -178.5(2) . . . . ?
C22_1 C9_1 C20_1 C7_1 -56.7(3) . . . . ?
C8_1 C9_1 C20_1 C7_1 59.6(3) . . . . ?
C1_1 C7_1 C21_1 C7_1 -179.3(3) . . . 5 ?
C20_1 C7_1 C21_1 C7_1 59.08(18) . . . 5 ?
C8_1 C7_1 C21_1 C7_1 -58.97(18) 5 . . 5 ?
C10_1 C9_1 C22_1 C9_1 -179.1(3) . . . 5 ?
C20_1 C9_1 C22_1 C9_1 58.54(18) . . . 5 ?
C8_1 C9_1 C22_1 C9_1 -59.20(18) . . . 5 ?
C3_1 C4_1 O1_1 C16_1 -3.0(5) . . . . ?
C5_1 C4_1 O1_1 C16_1 176.7(3) . . . . ?
C17_1 C16_1 O1_1 C4_1 -174.5(4) . . . . ?
C5_1 C6_1 O2_1 C18_1 2.0(4) . . . . ?
C1_1 C6_1 O2_1 C18_1 -177.4(3) . . . . ?
C19_1 C18_1 O2_1 C6_1 170.9(3) . . . . ?
C12_1 C13_1 O3_1 C23_1 2.3(6) . . . . ?
C14_1 C13_1 O3_1 C23_1 -178.8(4) . . . . ?
C24_1 C23_1 O3_1 C13_1 166.7(5) . . . . ?
C14_1 C15_1 O4_1 C25_1 2.0(6) . . . . ?
C10_1 C15_1 O4_1 C25_1 -178.6(4) . . . . ?
C26_1 C25_1 O4_1 C15_1 -175.2(5) . . . . ?
C7_2 C2_2 C3_2 C4_2 0.0 . . . . ?
C1_2 C2_2 C3_2 C4_2 -179.91(8) . . . . ?
C2_2 C3_2 C4_2 C5_2 0.0 . . . . ?
C3_2 C4_2 C5_2 C6_2 0.0 . . . . ?
C3_2 C4_2 C5_2 C8_2 -179.4(3) . . . . ?
C4_2 C5_2 C6_2 C7_2 0.0 . . . . ?
C8_2 C5_2 C6_2 C7_2 179.4(3) . . . . ?
C5_2 C6_2 C7_2 C2_2 0.0 . . . . ?
C3_2 C2_2 C7_2 C6_2 0.0 . . . . ?
C1_2 C2_2 C7_2 C6_2 179.91(8) . . . . ?
C6_2 C5_2 C8_2 C9_2 75.9(9) . . . . ?
C4_2 C5_2 C8_2 C9_2 -104.7(9) . . . . ?
C6_2 C5_2 C8_2 C10_2 -41.7(8) . . . . ?
C4_2 C5_2 C8_2 C10_2 137.7(8) . . . . ?
C9_2 C8_2 C10_2 O1_2 -45(2) . . . . ?
C5_2 C8_2 C10_2 O1_2 70.2(15) . . . . ?
C7_3 C2_3 C3_3 C4_3 0.0 . . . . ?
C1_3 C2_3 C3_3 C4_3 -177.2(8) . . . . ?
C2_3 C3_3 C4_3 C5_3 0.0 . . . . ?
C3_3 C4_3 C5_3 C6_3 0.0 . . . . ?
C3_3 C4_3 C5_3 C8_3 174.1(7) . . . . ?
C4_3 C5_3 C6_3 C7_3 0.0 . . . . ?
C8_3 C5_3 C6_3 C7_3 -173.0(9) . . . . ?
C5_3 C6_3 C7_3 C2_3 0.0 . . . . ?
C3_3 C2_3 C7_3 C6_3 0.0 . . . . ?
C1_3 C2_3 C7_3 C6_3 177.4(7) . . . . ?
C4_3 C5_3 C8_3 C10_3 -109.7(14) . . . . ?
C6_3 C5_3 C8_3 C10_3 63.7(17) . . . . ?
C4_3 C5_3 C8_3 O1_3 90.8(10) . . . . ?
C6_3 C5_3 C8_3 O1_3 -95.7(10) . . . . ?
